data_1540490
loop_
_publ_author_name
'Du, Kun'
'De Mieri, Maria'
'Neuburger, Markus'
'Zietsman, Pieter C.'
'Marston, Andrew'
'van Vuuren, Sandy F.'
'Ferreira, Daneel'
'Hamburger, Matthias'
'van der Westhuizen, Jan H.'

_publ_section_title
;
 Labdane and Clerodane Diterpenoids from Colophospermum mopane.
;
_journal_issue 10
_journal_name_full 'Journal of natural products'
_journal_page_first 2494
_journal_page_last 2504
_journal_paper_doi 10.1021/acs.jnatprod.5b00729
_journal_volume 78
_journal_year 2015
_chemical_absolute_configuration ad
_chemical_formula_moiety 'C20 H32 O3'
_chemical_formula_sum 'C20 H32 O3'
_chemical_formula_weight 320.47
_space_group_IT_number 19
_symmetry_cell_setting orthorhombic
_symmetry_space_group_name_Hall 'P 2ac 2ab'
_symmetry_space_group_name_H-M 'P 21 21 21'
_atom_sites_solution_hydrogens difmap
_atom_sites_solution_primary other
_cell_angle_alpha 90
_cell_angle_beta 90
_cell_angle_gamma 90
_cell_formula_units_Z 4
_cell_length_a 7.6689(5)
_cell_length_b 10.2286(6)
_cell_length_c 22.6080(14)
_cell_measurement_reflns_used 9922
_cell_measurement_temperature 123
_cell_measurement_theta_max 69
_cell_measurement_theta_min 4
_cell_volume 1773.42(19)
_computing_cell_refinement 'Apex2 (Bruker AXS, 2006)'
_computing_data_collection 'Apex2 (Bruker AXS, 2006)'
_computing_data_reduction 'Apex2 (Bruker AXS, 2006)'
_computing_molecular_graphics 'CAMERON (Watkin et al., 1996)'
_computing_publication_material 'CRYSTALS (Betteridge et al., 2003)'
_computing_structure_refinement 'CRYSTALS (Betteridge et al., 2003)'
_computing_structure_solution 'Superflip (Palatinus & Chapuis, 2007)'
_diffrn_ambient_temperature 123
_diffrn_measured_fraction_theta_full 0.997
_diffrn_measured_fraction_theta_max 0.997
_diffrn_measurement_device Area
_diffrn_measurement_device_type 'Bruker Kappa Apex2'
_diffrn_measurement_method '\f & \w scans'
_diffrn_radiation_monochromator graphite
_diffrn_radiation_type 'Cu K\a'
_diffrn_radiation_wavelength 1.54178
_diffrn_reflns_av_R_equivalents 0.024
_diffrn_reflns_limit_h_max 9
_diffrn_reflns_limit_h_min -9
_diffrn_reflns_limit_k_max 12
_diffrn_reflns_limit_k_min 0
_diffrn_reflns_limit_l_max 27
_diffrn_reflns_limit_l_min 0
_diffrn_reflns_number 19188
_diffrn_reflns_theta_full 68.127
_diffrn_reflns_theta_max 68.127
_diffrn_reflns_theta_min 3.910
_diffrn_standards_number 0
_exptl_absorpt_coefficient_mu 0.616
_exptl_absorpt_correction_T_max 0.97
_exptl_absorpt_correction_T_min 0.92
_exptl_absorpt_correction_type multi-scan
_exptl_absorpt_process_details 'SADABS (Siemens, 1996)'
_exptl_crystal_colour colourless
_exptl_crystal_density_diffrn 1.200
_exptl_crystal_density_method 'not measured'
_exptl_crystal_description block
_exptl_crystal_F_000 704
_exptl_crystal_size_max 0.190
_exptl_crystal_size_mid 0.130
_exptl_crystal_size_min 0.050
_refine_diff_density_max 0.23
_refine_diff_density_min -0.14
_refine_ls_abs_structure_details 'Flack (1983), 1347 Friedel-pairs'
_refine_ls_abs_structure_Flack -0.04(6)
_refine_ls_extinction_method None
_refine_ls_goodness_of_fit_ref 0.9540
_refine_ls_hydrogen_treatment constr
_refine_ls_matrix_type full
_refine_ls_number_parameters 209
_refine_ls_number_reflns 3226
_refine_ls_number_restraints 0
_refine_ls_R_factor_all 0.0306
_refine_ls_R_factor_gt 0.0304
_refine_ls_shift/su_max 0.0008949
_refine_ls_shift/su_mean 0.0001395
_refine_ls_structure_factor_coef F
_refine_ls_weighting_details
;
 Method= 
 SQRT(W) = (Data with the key SQRTW in list 6) 
;
_refine_ls_weighting_scheme sigma
_refine_ls_wR_factor_all 0.0292
_refine_ls_wR_factor_gt 0.0289
_refine_ls_wR_factor_ref 0.0292
_reflns_limit_h_max 9
_reflns_limit_h_min -9
_reflns_limit_k_max 12
_reflns_limit_k_min 0
_reflns_limit_l_max 27
_reflns_limit_l_min 0
_reflns_number_gt 3214
_reflns_number_total 3226
_reflns_threshold_expression I>2.0\s(I)
_oxford_diffrn_Wilson_B_factor 0.00
_oxford_diffrn_Wilson_scale 0.00
_oxford_refine_ls_r_factor_ref 0.0306
_oxford_refine_ls_scale 0.2054(3)
_oxford_reflns_number_all 3226
_oxford_reflns_threshold_expression_ref I>-10.0\s(I)
_cod_data_source_file np5b00729_si_002.cif
_cod_data_source_block 1
_cod_depositor_comments
;
The following automatic conversions were performed:

'_atom_sites_solution_primary' value 'Other' changed to 'other'
according to
/usr/data/users/saulius/crontab/automatic-downloads/current/ACS/lib/dictionaries/cif_core.dic
dictionary named 'cif_core.dic' version 2.4.2 from 2011-04-26.

Automatic conversion script
Id: cif_fix_values 3271 2015-04-21 07:52:19Z andrius 
;
_cod_database_code 1540490

loop_
_symmetry_equiv_pos_as_xyz
x,y,z
-x+1/2,-y,z+1/2
x+1/2,-y+1/2,-z
-x,y+1/2,-z+1/2

loop_
_atom_site_label
_atom_site_type_symbol
_atom_site_fract_x
_atom_site_fract_y
_atom_site_fract_z
_atom_site_U_iso_or_equiv
_atom_site_occupancy
_atom_site_adp_type
_atom_site_refinement_flags_posn
C1 C 1.07524(15) 0.58623(11) 0.21974(5) 0.0247 1.0000 Uani .
C2 C 0.96462(13) 0.47530(11) 0.23599(5) 0.0236 1.0000 Uani .
C3 C 0.80517(13) 0.49458(9) 0.21460(4) 0.0197 1.0000 Uani .
C4 C 0.80229(13) 0.62380(11) 0.18392(5) 0.0237 1.0000 Uani .
C5 C 0.64921(14) 0.40789(10) 0.21517(5) 0.0230 1.0000 Uani .
C6 C 0.65763(13) 0.31445(10) 0.16175(4) 0.0195 1.0000 Uani .
C7 C 0.49452(12) 0.22785(10) 0.15395(4) 0.0167 1.0000 Uani .
C8 C 0.32765(13) 0.31316(11) 0.14478(4) 0.0211 1.0000 Uani .
C9 C 0.33910(16) 0.42363(11) 0.09963(5) 0.0279 1.0000 Uani .
C10 C 0.16730(13) 0.22597(11) 0.13407(5) 0.0233 1.0000 Uani .
C11 C 0.19600(13) 0.12562(11) 0.08505(5) 0.0219 1.0000 Uani .
C12 C 0.35181(13) 0.03771(9) 0.10022(4) 0.0171 1.0000 Uani .
C13 C 0.52308(12) 0.11940(10) 0.10459(4) 0.0174 1.0000 Uani .
C14 C 0.57550(14) 0.18366(11) 0.04552(5) 0.0238 1.0000 Uani .
C15 C 0.67239(13) 0.02695(10) 0.12329(5) 0.0222 1.0000 Uani .
C16 C 0.68858(13) -0.09410(11) 0.08345(5) 0.0240 1.0000 Uani .
C17 C 0.51863(13) -0.17091(11) 0.08267(5) 0.0246 1.0000 Uani .
C18 C 0.35979(13) -0.09052(10) 0.06236(4) 0.0209 1.0000 Uani .
C19 C 0.19786(15) -0.17314(11) 0.07550(6) 0.0286 1.0000 Uani .
C20 C 0.36426(15) -0.06854(12) -0.00497(5) 0.0268 1.0000 Uani .
O1 O 1.22815(10) 0.60685(9) 0.22878(4) 0.0335 1.0000 Uani .
O2 O 0.97665(10) 0.67406(8) 0.18953(3) 0.0256 1.0000 Uani .
O3 O 0.45995(9) 0.16337(7) 0.20934(3) 0.0188 1.0000 Uani .
H1 H 0.5494 0.1354 0.2247 0.0297 1.0000 Uiso R
H21 H 1.0036 0.4032 0.2587 0.0289 1.0000 Uiso R
H41 H 0.7740 0.6148 0.1417 0.0278 1.0000 Uiso R
H42 H 0.7224 0.6827 0.2019 0.0279 1.0000 Uiso R
H51 H 0.6470 0.3579 0.2517 0.0276 1.0000 Uiso R
H52 H 0.5461 0.4611 0.2120 0.0278 1.0000 Uiso R
H61 H 0.7605 0.2592 0.1670 0.0219 1.0000 Uiso R
H62 H 0.6787 0.3654 0.1258 0.0218 1.0000 Uiso R
H81 H 0.3101 0.3568 0.1840 0.0231 1.0000 Uiso R
H91 H 0.2358 0.4763 0.1019 0.0410 1.0000 Uiso R
H92 H 0.3521 0.3916 0.0598 0.0394 1.0000 Uiso R
H93 H 0.4391 0.4803 0.1078 0.0428 1.0000 Uiso R
H101 H 0.0692 0.2815 0.1248 0.0288 1.0000 Uiso R
H102 H 0.1368 0.1796 0.1713 0.0281 1.0000 Uiso R
H111 H 0.0899 0.0716 0.0811 0.0244 1.0000 Uiso R
H112 H 0.2177 0.1698 0.0469 0.0270 1.0000 Uiso R
H121 H 0.3323 0.0071 0.1406 0.0191 1.0000 Uiso R
H141 H 0.6643 0.2488 0.0512 0.0377 1.0000 Uiso R
H142 H 0.6226 0.1205 0.0179 0.0344 1.0000 Uiso R
H143 H 0.4811 0.2279 0.0257 0.0363 1.0000 Uiso R
H151 H 0.7840 0.0750 0.1238 0.0260 1.0000 Uiso R
H152 H 0.6521 -0.0028 0.1643 0.0254 1.0000 Uiso R
H161 H 0.7828 -0.1498 0.0992 0.0292 1.0000 Uiso R
H162 H 0.7202 -0.0686 0.0433 0.0272 1.0000 Uiso R
H171 H 0.4966 -0.2027 0.1229 0.0285 1.0000 Uiso R
H172 H 0.5313 -0.2489 0.0578 0.0280 1.0000 Uiso R
H191 H 0.1815 -0.1827 0.1184 0.0427 1.0000 Uiso R
H192 H 0.0937 -0.1339 0.0589 0.0420 1.0000 Uiso R
H193 H 0.2107 -0.2608 0.0585 0.0416 1.0000 Uiso R
H201 H 0.3500 -0.1512 -0.0254 0.0397 1.0000 Uiso R
H202 H 0.2733 -0.0106 -0.0179 0.0401 1.0000 Uiso R
H203 H 0.4753 -0.0315 -0.0183 0.0389 1.0000 Uiso R

loop_
_atom_site_aniso_label
_atom_site_aniso_U_11
_atom_site_aniso_U_22
_atom_site_aniso_U_33
_atom_site_aniso_U_23
_atom_site_aniso_U_13
_atom_site_aniso_U_12
C1 0.0272(6) 0.0258(6) 0.0210(5) -0.0081(4) -0.0006(4) -0.0001(4)
C2 0.0273(5) 0.0206(6) 0.0229(5) -0.0012(4) -0.0037(4) 0.0004(4)
C3 0.0248(5) 0.0187(5) 0.0155(5) -0.0035(4) 0.0040(4) 0.0005(4)
C4 0.0205(5) 0.0249(6) 0.0258(5) 0.0010(4) 0.0003(4) -0.0010(4)
C5 0.0247(5) 0.0228(5) 0.0215(5) -0.0042(4) 0.0034(4) -0.0027(4)
C6 0.0190(5) 0.0200(5) 0.0196(5) -0.0020(4) 0.0019(4) -0.0004(4)
C7 0.0170(5) 0.0161(5) 0.0169(5) 0.0002(4) 0.0003(4) 0.0003(4)
C8 0.0196(5) 0.0216(5) 0.0221(5) -0.0014(4) -0.0008(4) 0.0027(4)
C9 0.0292(6) 0.0231(5) 0.0315(6) 0.0034(4) -0.0072(5) 0.0059(5)
C10 0.0169(5) 0.0257(6) 0.0274(5) 0.0000(4) -0.0017(4) 0.0058(4)
C11 0.0178(5) 0.0215(5) 0.0264(5) -0.0004(4) -0.0040(4) -0.0006(4)
C12 0.0156(4) 0.0171(5) 0.0185(5) 0.0008(3) 0.0013(3) -0.0010(4)
C13 0.0161(5) 0.0172(5) 0.0189(5) 0.0002(4) 0.0017(3) -0.0006(4)
C14 0.0283(6) 0.0222(5) 0.0209(5) -0.0014(4) 0.0066(4) -0.0067(4)
C15 0.0144(5) 0.0217(5) 0.0305(6) -0.0042(4) -0.0004(4) 0.0019(4)
C16 0.0175(5) 0.0208(6) 0.0336(6) -0.0048(4) 0.0024(4) 0.0024(4)
C17 0.0251(6) 0.0184(5) 0.0302(6) -0.0044(5) 0.0009(4) -0.0003(4)
C18 0.0203(5) 0.0182(6) 0.0243(5) -0.0017(4) 0.0014(4) -0.0021(4)
C19 0.0258(6) 0.0228(6) 0.0371(6) -0.0044(4) 0.0004(4) -0.0062(4)
C20 0.0274(6) 0.0276(6) 0.0253(6) -0.0050(4) -0.0017(4) -0.0025(4)
O1 0.0221(4) 0.0420(5) 0.0364(5) -0.0092(4) -0.0063(3) -0.0071(3)
O2 0.0250(4) 0.0219(4) 0.0297(4) 0.0006(3) 0.0012(3) -0.0039(3)
O3 0.0179(3) 0.0226(4) 0.0159(3) 0.0024(3) 0.0004(3) 0.0017(3)

loop_
_atom_type_symbol
_atom_type_scat_dispersion_real
_atom_type_scat_dispersion_imag
_atom_type_scat_Cromer_Mann_a1
_atom_type_scat_Cromer_Mann_b1
_atom_type_scat_Cromer_Mann_a2
_atom_type_scat_Cromer_Mann_b2
_atom_type_scat_Cromer_Mann_a3
_atom_type_scat_Cromer_Mann_b3
_atom_type_scat_Cromer_Mann_a4
_atom_type_scat_Cromer_Mann_b4
_atom_type_scat_Cromer_Mann_c
_atom_type_scat_source
C 0.0181 0.0091 2.3100 20.8439 1.0200 10.2075 1.5886 0.5687 0.8650 51.6512 0.2156 'International Tables Vol C 4.2.6.8 and 6.1.1.4'
H 0.0000 0.0000 0.4930 10.5109 0.3229 26.1257 0.1402 3.1424 0.0408 57.7998 0.0030 'International Tables Vol C 4.2.6.8 and 6.1.1.4'
O 0.0492 0.0322 3.0485 13.2771 2.2868 5.7011 1.5463 0.3239 0.8670 32.9089 0.2508 'International Tables Vol C 4.2.6.8 and 6.1.1.4'

loop_
_geom_angle_atom_site_label_1
_geom_angle_atom_site_label_2
_geom_angle_atom_site_label_3
_geom_angle
_geom_angle_publ_flag
C2 C1 O1 130.92(12) yes
C2 C1 O2 108.44(9) yes
O1 C1 O2 120.64(11) yes
C1 C2 C3 109.08(11) yes
C1 C2 H21 123.8 no
C3 C2 H21 127.1 no
C2 C3 C4 108.29(10) yes
C2 C3 C5 130.33(10) yes
C4 C3 C5 121.30(9) yes
C3 C4 O2 105.18(9) yes
C3 C4 H41 111.8 no
O2 C4 H41 108.9 no
C3 C4 H42 111.8 no
O2 C4 H42 109.6 no
H41 C4 H42 109.4 no
C3 C5 C6 109.19(8) yes
C3 C5 H51 109.5 no
C6 C5 H51 109.9 no
C3 C5 H52 108.8 no
C6 C5 H52 109.1 no
H51 C5 H52 110.3 no
C5 C6 C7 114.30(8) yes
C5 C6 H61 107.2 no
C7 C6 H61 109.7 no
C5 C6 H62 109.1 no
C7 C6 H62 110.2 no
H61 C6 H62 106.0 no
C6 C7 C8 111.01(8) yes
C6 C7 C13 111.67(7) yes
C8 C7 C13 114.17(8) yes
C6 C7 O3 108.24(8) yes
C8 C7 O3 102.73(7) yes
C13 C7 O3 108.45(8) yes
C7 C8 C9 117.09(9) yes
C7 C8 C10 110.60(8) yes
C9 C8 C10 111.73(9) yes
C7 C8 H81 104.0 no
C9 C8 H81 105.7 no
C10 C8 H81 106.9 no
C8 C9 H91 109.4 no
C8 C9 H92 112.3 no
H91 C9 H92 109.0 no
C8 C9 H93 110.9 no
H91 C9 H93 107.7 no
H92 C9 H93 107.2 no
C8 C10 C11 112.88(8) yes
C8 C10 H101 108.4 no
C11 C10 H101 110.5 no
C8 C10 H102 109.4 no
C11 C10 H102 109.1 no
H101 C10 H102 106.4 no
C10 C11 C12 110.13(8) yes
C10 C11 H111 108.8 no
C12 C11 H111 109.5 no
C10 C11 H112 110.5 no
C12 C11 H112 109.4 no
H111 C11 H112 108.4 no
C11 C12 C13 110.85(8) yes
C11 C12 C18 113.51(8) yes
C13 C12 C18 116.74(8) yes
C11 C12 H121 106.1 no
C13 C12 H121 104.0 no
C18 C12 H121 104.4 no
C12 C13 C7 107.60(7) yes
C12 C13 C14 113.15(9) yes
C7 C13 C14 110.29(8) yes
C12 C13 C15 108.28(8) yes
C7 C13 C15 109.72(8) yes
C14 C13 C15 107.76(8) yes
C13 C14 H141 111.4 no
C13 C14 H142 111.8 no
H141 C14 H142 106.5 no
C13 C14 H143 114.0 no
H141 C14 H143 105.6 no
H142 C14 H143 107.0 no
C13 C15 C16 113.14(8) yes
C13 C15 H151 110.0 no
C16 C15 H151 109.8 no
C13 C15 H152 109.2 no
C16 C15 H152 108.3 no
H151 C15 H152 106.2 no
C15 C16 C17 110.72(8) yes
C15 C16 H161 108.2 no
C17 C16 H161 109.5 no
C15 C16 H162 110.5 no
C17 C16 H162 109.9 no
H161 C16 H162 107.9 no
C16 C17 C18 113.91(10) yes
C16 C17 H171 107.9 no
C18 C17 H171 108.5 no
C16 C17 H172 110.0 no
C18 C17 H172 110.0 no
H171 C17 H172 106.3 no
C17 C18 C12 108.36(8) yes
C17 C18 C19 106.80(9) yes
C12 C18 C19 108.92(8) yes
C17 C18 C20 110.81(9) yes
C12 C18 C20 114.75(9) yes
C19 C18 C20 106.89(9) yes
C18 C19 H191 110.5 no
C18 C19 H192 111.4 no
H191 C19 H192 108.5 no
C18 C19 H193 110.3 no
H191 C19 H193 107.9 no
H192 C19 H193 108.1 no
C18 C20 H201 109.9 no
C18 C20 H202 112.0 no
H201 C20 H202 108.1 no
C18 C20 H203 112.3 no
H201 C20 H203 106.8 no
H202 C20 H203 107.4 no
C4 O2 C1 108.99(9) yes
C7 O3 H1 111.9 no

loop_
_geom_bond_atom_site_label_1
_geom_bond_atom_site_label_2
_geom_bond_distance
_geom_bond_publ_flag
C1 C2 1.4635(16) yes
C1 O1 1.2089(13) yes
C1 O2 1.3584(15) yes
C2 C3 1.3297(15) yes
C2 H21 0.947 no
C3 C4 1.4929(15) yes
C3 C5 1.4889(15) yes
C4 O2 1.4381(13) yes
C4 H41 0.984 no
C4 H42 0.950 no
C5 C6 1.5415(14) yes
C5 H51 0.972 no
C5 H52 0.962 no
C6 C7 1.5429(13) yes
C6 H61 0.977 no
C6 H62 0.980 no
C7 C8 1.5627(14) yes
C7 C13 1.5888(14) yes
C7 O3 1.4398(12) yes
C8 C9 1.5252(15) yes
C8 C10 1.5382(14) yes
C8 H81 1.002 no
C9 H91 0.960 no
C9 H92 0.963 no
C9 H93 0.979 no
C10 C11 1.5265(15) yes
C10 H101 0.966 no
C10 H102 0.994 no
C11 C12 1.5342(14) yes
C11 H111 0.987 no
C11 H112 0.987 no
C12 C13 1.5599(14) yes
C12 C18 1.5674(14) yes
C12 H121 0.976 no
C13 C14 1.5416(14) yes
C13 C15 1.5441(13) yes
C14 H141 0.961 no
C14 H142 0.969 no
C14 H143 0.965 no
C15 C16 1.5362(15) yes
C15 H151 0.987 no
C15 H152 0.988 no
C16 C17 1.5219(15) yes
C16 H161 0.987 no
C16 H162 0.975 no
C17 C18 1.5397(15) yes
C17 H171 0.981 no
C17 H172 0.982 no
C18 C19 1.5311(15) yes
C18 C20 1.5389(15) yes
C19 H191 0.983 no
C19 H192 0.969 no
C19 H193 0.980 no
C20 H201 0.969 no
C20 H202 0.961 no
C20 H203 0.979 no
O3 H1 0.820 no

loop_
_geom_hbond_atom_site_label_D
_geom_hbond_atom_site_label_H
_geom_hbond_atom_site_label_A
_geom_hbond_site_symmetry_A
_geom_hbond_angle_DHA
_geom_hbond_distance_DH
_geom_hbond_distance_HA
_geom_hbond_distance_DA
_geom_hbond_publ_flag
O3 H1 O1 4_745 167.00(3) 0.820 2.026 2.8307(15) yes
C4 H42 O3 4_655 131.77(3) 0.950 2.454 3.1674(15) yes
